data_7708623
loop_
_publ_author_name
'Erb, William'
'Roisnel, Thierry'

_publ_section_title
;
 The chemistry of ferrocenesulfonyl fluoride revealed
;
_journal_name_full 'Dalton Transactions'
_journal_paper_doi 10.1039/D1DT03492H
_journal_year 2021
_chemical_compound_source 'synthesis as described'
_chemical_formula_moiety 'C10 H8 F Fe I O2 S'
_chemical_formula_sum 'C10 H8 F Fe I O2 S'
_chemical_formula_weight 393.97
_space_group_crystal_system monoclinic
_space_group_IT_number 14
_space_group_name_Hall '-P 2ybc'
_space_group_name_H-M_alt 'P 1 21/c 1'
_atom_sites_solution_hydrogens geom
_atom_sites_solution_primary dual
_atom_sites_solution_secondary difmap
_audit_update_record
;
2021-10-12 deposited with the CCDC.	2021-10-28 downloaded from the CCDC.
;
_cell_angle_alpha 90
_cell_angle_beta 112.104(2)
_cell_angle_gamma 90
_cell_formula_units_Z 8
_cell_length_a 15.0316(7)
_cell_length_b 10.8408(6)
_cell_length_c 15.2542(6)
_cell_measurement_reflns_used 5650
_cell_measurement_temperature 150(2)
_cell_measurement_theta_max 27.3133
_cell_measurement_theta_min 2.4818
_cell_measurement_wavelength 0.710730
_cell_volume 2303.05(19)
_computing_cell_refinement 'Bruker APEX2 (Bruker, 2014)'
_computing_data_collection 'Bruker APEX2 (Bruker, 2014)'
_computing_data_reduction 'Bruker APEX2 (Bruker, 2014)'
_computing_molecular_graphics
;
   'SXGRAPH (L. Farrugia, 1999), Mercury (CSD, 2020)'
;
_computing_publication_material 'CRYSCALC (T. Roisnel, local program, 2020)'
_computing_structure_refinement 'SHELXL-2018_3 (Sheldrick, 2018)'
_computing_structure_solution 'SHELXT 2018_2 (Sheldrick, 2018)'
_diffrn_ambient_temperature 150(2)
_diffrn_detector 'CCD plate'
_diffrn_detector_area_resol_mean 8.33
_diffrn_measured_fraction_theta_full 0.998
_diffrn_measured_fraction_theta_max 0.995
_diffrn_measurement_device_type 'APEXII Bruker-AXS'
_diffrn_measurement_method 'CCD rotation images, thin slices'
_diffrn_orient_matrix_UB_11 -0.0262417
_diffrn_orient_matrix_UB_12 0.0858490
_diffrn_orient_matrix_UB_13 -0.0108500
_diffrn_orient_matrix_UB_21 0.0661490
_diffrn_orient_matrix_UB_22 0.0336014
_diffrn_orient_matrix_UB_23 0.0334747
_diffrn_orient_matrix_UB_31 0.0095664
_diffrn_orient_matrix_UB_32 0.0031495
_diffrn_orient_matrix_UB_33 -0.0613855
_diffrn_radiation_monochromator graphite
_diffrn_radiation_probe x-ray
_diffrn_radiation_source 'fine-focus sealed tube'
_diffrn_radiation_type MoK\a
_diffrn_radiation_wavelength 0.71073
_diffrn_reflns_av_R_equivalents 0.0412
_diffrn_reflns_av_unetI/netI 0.0458
_diffrn_reflns_limit_h_max 19
_diffrn_reflns_limit_h_min -19
_diffrn_reflns_limit_k_max 14
_diffrn_reflns_limit_k_min -13
_diffrn_reflns_limit_l_max 19
_diffrn_reflns_limit_l_min -16
_diffrn_reflns_number 17921
_diffrn_reflns_theta_full 25.242
_diffrn_reflns_theta_max 27.520
_diffrn_reflns_theta_min 1.462
_exptl_absorpt_coefficient_mu 4.164
_exptl_absorpt_correction_T_max 0.417
_exptl_absorpt_correction_T_min 0.317
_exptl_absorpt_correction_type multi-scan
_exptl_absorpt_process_details
;
  [Sheldrick, G.M. (2014). SADABS Bruker AXS Inc., Madison, Wisconsin, USA]
;
_exptl_crystal_colour orange
_exptl_crystal_density_diffrn 2.273
_exptl_crystal_description prism
_exptl_crystal_F_000 1504
_exptl_crystal_size_max 0.530
_exptl_crystal_size_mid 0.320
_exptl_crystal_size_min 0.210
_refine_diff_density_max 1.737
_refine_diff_density_min -1.500
_refine_diff_density_rms 0.152
_refine_ls_extinction_method none
_refine_ls_goodness_of_fit_ref 1.175
_refine_ls_hydrogen_treatment constr
_refine_ls_matrix_type full
_refine_ls_number_parameters 309
_refine_ls_number_reflns 5275
_refine_ls_number_restraints 0
_refine_ls_restrained_S_all 1.175
_refine_ls_R_factor_all 0.0691
_refine_ls_R_factor_gt 0.0552
_refine_ls_shift/su_max 0.020
_refine_ls_shift/su_mean 0.001
_refine_ls_structure_factor_coef Fsqd
_refine_ls_weighting_details 'w=1/[\s^2^(Fo^2^)+20.6271P] where P=(Fo^2^+2Fc^2^)/3'
_refine_ls_weighting_scheme calc
_refine_ls_wR_factor_gt 0.1092
_refine_ls_wR_factor_ref 0.1139
_reflns_number_gt 4345
_reflns_number_total 5275
_reflns_threshold_expression >2sigma(I)
_cod_data_source_file d1dt03492h2.cif
_cod_data_source_block WE12781_2
_cod_original_cell_volume 2303.04(19)
_cod_original_sg_symbol_H-M 'P 21/c'
_cod_database_code 7708623

loop_
_space_group_symop_operation_xyz
'x, y, z'
'-x, y+1/2, -z+1/2'
'-x, -y, -z'
'x, -y-1/2, z-1/2'

loop_
_atom_site_label
_atom_site_type_symbol
_atom_site_fract_x
_atom_site_fract_y
_atom_site_fract_z
_atom_site_U_iso_or_equiv
_atom_site_adp_type
_atom_site_occupancy
_atom_site_site_symmetry_order
_atom_site_calc_flag
_atom_site_refinement_flags_posn
_atom_site_refinement_flags_adp
_atom_site_refinement_flags_occupancy
_atom_site_disorder_assembly
_atom_site_disorder_group
Fe1 Fe 0.88555(6) 0.35410(8) 0.64947(6) 0.01690(19) Uani 1 1 d . . . . .
C1 C 0.9352(4) 0.4423(7) 0.7786(5) 0.0295(15) Uani 1 1 d . . . . .
H1 H 0.911795 0.432779 0.827998 0.035 Uiso 1 1 calc R U . . .
C2 C 1.0087(4) 0.3719(7) 0.7661(4) 0.0270(14) Uani 1 1 d . . . . .
H2 H 1.042364 0.305667 0.805387 0.032 Uiso 1 1 calc R U . . .
C3 C 1.0241(4) 0.4156(7) 0.6860(5) 0.0263(14) Uani 1 1 d . . . . .
H3 H 1.070245 0.385554 0.662613 0.032 Uiso 1 1 calc R U . . .
C4 C 0.9576(4) 0.5131(6) 0.6467(5) 0.0270(15) Uani 1 1 d . . . . .
H4 H 0.951006 0.559207 0.591577 0.032 Uiso 1 1 calc R U . . .
C5 C 0.9028(5) 0.5297(6) 0.7040(5) 0.0313(16) Uani 1 1 d . . . . .
H5 H 0.853323 0.588738 0.694162 0.038 Uiso 1 1 calc R U . . .
C6 C 0.8094(4) 0.3053(6) 0.5152(4) 0.0216(13) Uani 1 1 d . . . . .
C7 C 0.8726(5) 0.2060(7) 0.5639(6) 0.0348(18) Uani 1 1 d . . . . .
H7 H 0.921240 0.170872 0.546078 0.042 Uiso 1 1 calc R U . . .
C8 C 0.8512(5) 0.1702(7) 0.6407(5) 0.0354(18) Uani 1 1 d . . . . .
H8 H 0.883075 0.106749 0.684038 0.043 Uiso 1 1 calc R U . . .
C9 C 0.7751(4) 0.2419(6) 0.6449(5) 0.0269(14) Uani 1 1 d . . . . .
H9 H 0.746399 0.235606 0.690598 0.032 Uiso 1 1 calc R U . . .
C10 C 0.7489(4) 0.3265(6) 0.5671(4) 0.0169(12) Uani 1 1 d . . . . .
I1A I 0.80489(6) 0.39054(10) 0.39005(5) 0.0455(3) Uani 0.7667(19) 1 d . . P A 1
S1A S 0.6510(4) 0.4394(5) 0.5478(3) 0.0378(10) Uani 0.7667(19) 1 d . . P A 1
F11A F 0.5690(3) 0.3552(6) 0.4827(4) 0.0356(12) Uani 0.7667(19) 1 d . . P A 1
O12A O 0.6431(5) 0.4540(7) 0.6307(5) 0.0397(11) Uani 0.7667(19) 1 d . . P A 1
O13A O 0.6647(5) 0.5288(7) 0.4883(5) 0.0397(11) Uani 0.7667(19) 1 d . . P A 1
I1B I 0.6404(4) 0.4491(6) 0.5299(4) 0.0455(3) Uani 0.2333(19) 1 d . . P A 2
S1B S 0.8305(9) 0.3602(10) 0.4237(7) 0.0378(10) Uani 0.2333(19) 1 d . . P A 2
F11B F 0.9022(11) 0.3311(18) 0.4145(12) 0.0356(12) Uani 0.2333(19) 1 d . . P A 2
O12B O 0.7978(16) 0.499(2) 0.4211(16) 0.0397(11) Uani 0.2333(19) 1 d . . P A 2
O13B O 0.7359(15) 0.313(2) 0.3421(15) 0.0397(11) Uani 0.2333(19) 1 d . . P A 2
Fe2 Fe 0.39546(6) 0.41260(8) 0.13499(6) 0.01539(18) Uani 1 1 d . . . . .
C21 C 0.4680(4) 0.2516(6) 0.1342(5) 0.0267(14) Uani 1 1 d . . . . .
H21 H 0.464428 0.204875 0.080347 0.032 Uiso 1 1 calc R U . . .
C22 C 0.4086(5) 0.2368(6) 0.1880(5) 0.0279(15) Uani 1 1 d . . . . .
H22 H 0.357969 0.178781 0.175994 0.033 Uiso 1 1 calc R U . . .
C23 C 0.4389(5) 0.3242(6) 0.2626(4) 0.0265(14) Uani 1 1 d . . . . .
H23 H 0.412417 0.334510 0.309684 0.032 Uiso 1 1 calc R U . . .
C24 C 0.5154(5) 0.3938(6) 0.2547(4) 0.0281(15) Uani 1 1 d . . . . .
H24 H 0.548947 0.459130 0.295179 0.034 Uiso 1 1 calc R U . . .
C25 C 0.5328(4) 0.3485(7) 0.1760(5) 0.0296(16) Uani 1 1 d . . . . .
H25 H 0.580466 0.378445 0.154486 0.035 Uiso 1 1 calc R U . . .
C26 C 0.3119(4) 0.4575(6) 0.0012(4) 0.0165(12) Uani 1 1 d . . . . .
C27 C 0.3795(4) 0.5539(6) 0.0417(4) 0.0249(14) Uani 1 1 d . . . . .
H27 H 0.426132 0.582889 0.018455 0.030 Uiso 1 1 calc R U . . .
C28 C 0.3654(4) 0.5983(6) 0.1216(4) 0.0245(14) Uani 1 1 d . . . . .
H28 H 0.400380 0.663894 0.160812 0.029 Uiso 1 1 calc R U . . .
C29 C 0.2918(4) 0.5312(6) 0.1351(4) 0.0213(13) Uani 1 1 d . . . . .
H29 H 0.269488 0.542305 0.185151 0.026 Uiso 1 1 calc R U . . .
C30 C 0.2564(4) 0.4435(6) 0.0604(4) 0.0167(12) Uani 1 1 d . . . . .
I2A I 0.29449(5) 0.37065(7) -0.12594(4) 0.02840(18) Uani 0.7874(16) 1 d . . P B 1
S2A S 0.1716(2) 0.3342(2) 0.05467(18) 0.0247(5) Uani 0.7874(16) 1 d . . P B 1
F31A F 0.0775(3) 0.4156(5) 0.0034(4) 0.0377(12) Uani 0.7874(16) 1 d . . P B 1
O32A O 0.1653(4) 0.2408(6) -0.0113(4) 0.0335(10) Uani 0.7874(16) 1 d . . P B 1
O33A O 0.1705(4) 0.3108(6) 0.1444(4) 0.0335(10) Uani 0.7874(16) 1 d . . P B 1
I2B I 0.1344(2) 0.3368(3) 0.03844(19) 0.02840(18) Uani 0.2126(16) 1 d . . P B 2
S2B S 0.3101(7) 0.3649(11) -0.0921(8) 0.0247(5) Uani 0.2126(16) 1 d . . P B 2
F31B F 0.2468(12) 0.450(2) -0.1778(14) 0.0377(12) Uani 0.2126(16) 1 d . . P B 2
O32B O 0.2551(16) 0.259(2) -0.1017(16) 0.0335(10) Uani 0.2126(16) 1 d . . P B 2
O33B O 0.4039(16) 0.362(2) -0.0953(16) 0.0335(10) Uani 0.2126(16) 1 d . . P B 2

loop_
_atom_site_aniso_label
_atom_site_aniso_U_11
_atom_site_aniso_U_22
_atom_site_aniso_U_33
_atom_site_aniso_U_23
_atom_site_aniso_U_13
_atom_site_aniso_U_12
Fe1 0.0134(4) 0.0135(4) 0.0195(4) -0.0019(3) 0.0012(3) -0.0008(3)
C1 0.024(3) 0.042(4) 0.018(3) -0.012(3) 0.003(3) -0.005(3)
C2 0.020(3) 0.026(4) 0.021(3) -0.003(3) -0.008(2) -0.004(3)
C3 0.015(3) 0.029(4) 0.031(3) -0.008(3) 0.004(2) -0.007(3)
C4 0.025(3) 0.023(4) 0.023(3) 0.001(3) -0.003(3) -0.009(3)
C5 0.025(3) 0.017(3) 0.045(4) -0.017(3) 0.004(3) 0.000(3)
C6 0.015(3) 0.031(4) 0.018(3) -0.011(3) 0.006(2) -0.004(2)
C7 0.020(3) 0.024(4) 0.050(5) -0.022(3) 0.002(3) 0.000(3)
C8 0.027(3) 0.019(4) 0.041(4) 0.003(3) -0.009(3) -0.008(3)
C9 0.023(3) 0.025(4) 0.023(3) 0.007(3) -0.002(3) -0.005(3)
C10 0.019(3) 0.015(3) 0.018(3) -0.001(2) 0.008(2) -0.007(2)
I1A 0.0455(4) 0.0739(7) 0.0244(4) -0.0144(4) 0.0212(3) -0.0288(4)
S1A 0.065(2) 0.0251(14) 0.020(2) -0.0048(14) 0.0132(17) -0.0106(13)
F11A 0.019(2) 0.050(4) 0.033(3) -0.003(2) 0.005(2) 0.000(2)
O12A 0.037(2) 0.043(3) 0.036(3) -0.002(2) 0.010(2) 0.010(2)
O13A 0.037(2) 0.043(3) 0.036(3) -0.002(2) 0.010(2) 0.010(2)
I1B 0.0455(4) 0.0739(7) 0.0244(4) -0.0144(4) 0.0212(3) -0.0288(4)
S1B 0.065(2) 0.0251(14) 0.020(2) -0.0048(14) 0.0132(17) -0.0106(13)
F11B 0.019(2) 0.050(4) 0.033(3) -0.003(2) 0.005(2) 0.000(2)
O12B 0.037(2) 0.043(3) 0.036(3) -0.002(2) 0.010(2) 0.010(2)
O13B 0.037(2) 0.043(3) 0.036(3) -0.002(2) 0.010(2) 0.010(2)
Fe2 0.0152(4) 0.0126(4) 0.0149(4) 0.0012(3) 0.0017(3) 0.0000(3)
C21 0.024(3) 0.024(4) 0.027(3) 0.002(3) 0.004(3) 0.013(3)
C22 0.034(3) 0.013(3) 0.032(4) 0.012(3) 0.007(3) 0.005(3)
C23 0.035(3) 0.024(4) 0.017(3) 0.009(3) 0.006(3) 0.008(3)
C24 0.029(3) 0.022(4) 0.018(3) 0.003(3) -0.008(3) 0.000(3)
C25 0.014(3) 0.036(4) 0.031(4) 0.015(3) 0.000(2) 0.005(3)
C26 0.014(2) 0.020(3) 0.012(3) 0.000(2) 0.001(2) 0.001(2)
C27 0.020(3) 0.023(4) 0.026(3) 0.009(3) 0.001(2) 0.000(3)
C28 0.022(3) 0.013(3) 0.028(3) 0.000(3) -0.003(2) -0.001(2)
C29 0.022(3) 0.017(3) 0.021(3) -0.002(2) 0.003(2) 0.004(2)
C30 0.015(3) 0.016(3) 0.018(3) 0.002(2) 0.005(2) 0.002(2)
I2A 0.0301(3) 0.0373(4) 0.0199(3) 0.0003(3) 0.0118(3) 0.0052(3)
S2A 0.0203(11) 0.0251(12) 0.0252(12) 0.0015(9) 0.0046(10) 0.0035(9)
F31A 0.017(2) 0.043(3) 0.047(3) 0.001(3) 0.006(2) -0.002(2)
O32A 0.036(2) 0.034(3) 0.033(2) -0.0075(19) 0.0159(19) -0.0138(19)
O33A 0.036(2) 0.034(3) 0.033(2) -0.0075(19) 0.0159(19) -0.0138(19)
I2B 0.0301(3) 0.0373(4) 0.0199(3) 0.0003(3) 0.0118(3) 0.0052(3)
S2B 0.0203(11) 0.0251(12) 0.0252(12) 0.0015(9) 0.0046(10) 0.0035(9)
F31B 0.017(2) 0.043(3) 0.047(3) 0.001(3) 0.006(2) -0.002(2)
O32B 0.036(2) 0.034(3) 0.033(2) -0.0075(19) 0.0159(19) -0.0138(19)
O33B 0.036(2) 0.034(3) 0.033(2) -0.0075(19) 0.0159(19) -0.0138(19)

loop_
_atom_type_symbol
_atom_type_description
_atom_type_scat_dispersion_real
_atom_type_scat_dispersion_imag
_atom_type_scat_source
C C 0.0033 0.0016 'International Tables Vol C Tables 4.2.6.8 and 6.1.1.4'
H H 0.0000 0.0000 'International Tables Vol C Tables 4.2.6.8 and 6.1.1.4'
F F 0.0171 0.0103 'International Tables Vol C Tables 4.2.6.8 and 6.1.1.4'
Fe Fe 0.3463 0.8444 'International Tables Vol C Tables 4.2.6.8 and 6.1.1.4'
I I -0.4742 1.8119 'International Tables Vol C Tables 4.2.6.8 and 6.1.1.4'
O O 0.0106 0.0060 'International Tables Vol C Tables 4.2.6.8 and 6.1.1.4'
S S 0.1246 0.1234 'International Tables Vol C Tables 4.2.6.8 and 6.1.1.4'

loop_
_geom_angle_atom_site_label_1
_geom_angle_atom_site_label_2
_geom_angle_atom_site_label_3
_geom_angle
_geom_angle_site_symmetry_1
_geom_angle_site_symmetry_3
_geom_angle_publ_flag
C10 Fe1 C6 42.0(2) . . ?
C10 Fe1 C7 69.4(3) . . ?
C6 Fe1 C7 41.9(3) . . ?
C10 Fe1 C2 161.9(3) . . ?
C6 Fe1 C2 154.0(3) . . ?
C7 Fe1 C2 118.1(3) . . ?
C10 Fe1 C9 41.7(2) . . ?
C6 Fe1 C9 70.3(3) . . ?
C7 Fe1 C9 68.1(3) . . ?
C2 Fe1 C9 123.2(3) . . ?
C10 Fe1 C4 122.9(3) . . ?
C6 Fe1 C4 107.7(3) . . ?
C7 Fe1 C4 125.2(3) . . ?
C2 Fe1 C4 67.9(3) . . ?
C9 Fe1 C4 159.0(3) . . ?
C10 Fe1 C8 68.7(3) . . ?
C6 Fe1 C8 69.1(3) . . ?
C7 Fe1 C8 39.6(3) . . ?
C2 Fe1 C8 105.8(3) . . ?
C9 Fe1 C8 40.2(3) . . ?
C4 Fe1 C8 160.1(3) . . ?
C10 Fe1 C3 157.2(3) . . ?
C6 Fe1 C3 119.6(3) . . ?
C7 Fe1 C3 105.8(3) . . ?
C2 Fe1 C3 40.2(3) . . ?
C9 Fe1 C3 158.9(3) . . ?
C4 Fe1 C3 40.6(3) . . ?
C8 Fe1 C3 122.6(3) . . ?
C10 Fe1 C5 109.8(3) . . ?
C6 Fe1 C5 126.5(3) . . ?
C7 Fe1 C5 163.6(3) . . ?
C2 Fe1 C5 67.9(3) . . ?
C9 Fe1 C5 122.9(3) . . ?
C4 Fe1 C5 40.5(3) . . ?
C8 Fe1 C5 156.5(3) . . ?
C3 Fe1 C5 68.2(3) . . ?
C10 Fe1 C1 126.3(2) . . ?
C6 Fe1 C1 164.0(3) . . ?
C7 Fe1 C1 153.3(3) . . ?
C2 Fe1 C1 40.4(3) . . ?
C9 Fe1 C1 107.9(3) . . ?
C4 Fe1 C1 67.9(3) . . ?
C8 Fe1 C1 120.3(3) . . ?
C3 Fe1 C1 67.9(3) . . ?
C5 Fe1 C1 40.3(3) . . ?
C2 C1 C5 107.6(6) . . ?
C2 C1 Fe1 69.0(4) . . ?
C5 C1 Fe1 69.6(4) . . ?
C2 C1 H1 126.2 . . ?
C5 C1 H1 126.2 . . ?
Fe1 C1 H1 126.8 . . ?
C3 C2 C1 109.1(6) . . ?
C3 C2 Fe1 70.5(3) . . ?
C1 C2 Fe1 70.7(3) . . ?
C3 C2 H2 125.5 . . ?
C1 C2 H2 125.5 . . ?
Fe1 C2 H2 124.9 . . ?
C2 C3 C4 107.4(6) . . ?
C2 C3 Fe1 69.3(3) . . ?
C4 C3 Fe1 69.4(3) . . ?
C2 C3 H3 126.3 . . ?
C4 C3 H3 126.3 . . ?
Fe1 C3 H3 126.6 . . ?
C5 C4 C3 108.1(6) . . ?
C5 C4 Fe1 70.1(4) . . ?
C3 C4 Fe1 70.0(4) . . ?
C5 C4 H4 125.9 . . ?
C3 C4 H4 125.9 . . ?
Fe1 C4 H4 125.6 . . ?
C1 C5 C4 107.8(6) . . ?
C1 C5 Fe1 70.1(4) . . ?
C4 C5 Fe1 69.4(4) . . ?
C1 C5 H5 126.1 . . ?
C4 C5 H5 126.1 . . ?
Fe1 C5 H5 126.0 . . ?
C10 C6 C7 105.5(6) . . ?
C10 C6 S1B 140.5(7) . . ?
C7 C6 S1B 113.9(6) . . ?
C10 C6 Fe1 68.3(3) . . ?
C7 C6 Fe1 70.1(4) . . ?
S1B C6 Fe1 123.4(5) . . ?
C10 C6 I1A 128.5(5) . . ?
C7 C6 I1A 125.9(5) . . ?
Fe1 C6 I1A 128.6(3) . . ?
C8 C7 C6 109.1(6) . . ?
C8 C7 Fe1 71.0(4) . . ?
C6 C7 Fe1 68.1(4) . . ?
C8 C7 H7 125.5 . . ?
C6 C7 H7 125.5 . . ?
Fe1 C7 H7 127.1 . . ?
C7 C8 C9 109.7(6) . . ?
C7 C8 Fe1 69.5(4) . . ?
C9 C8 Fe1 69.4(4) . . ?
C7 C8 H8 125.1 . . ?
C9 C8 H8 125.1 . . ?
Fe1 C8 H8 127.6 . . ?
C8 C9 C10 106.9(6) . . ?
C8 C9 Fe1 70.4(4) . . ?
C10 C9 Fe1 67.2(3) . . ?
C8 C9 H9 126.6 . . ?
C10 C9 H9 126.6 . . ?
Fe1 C9 H9 127.4 . . ?
C6 C10 C9 108.8(6) . . ?
C6 C10 S1A 130.7(5) . . ?
C9 C10 S1A 120.5(5) . . ?
C6 C10 Fe1 69.7(3) . . ?
C9 C10 Fe1 71.1(3) . . ?
S1A C10 Fe1 124.9(4) . . ?
C6 C10 I1B 124.5(5) . . ?
C9 C10 I1B 126.6(5) . . ?
Fe1 C10 I1B 127.9(3) . . ?
O12A S1A O13A 128.8(6) . . ?
O12A S1A F11A 110.2(5) . . ?
O13A S1A F11A 105.5(4) . . ?
O12A S1A C10 106.3(4) . . ?
O13A S1A C10 105.0(5) . . ?
F11A S1A C10 96.1(4) . . ?
F11B S1B O12B 122.9(15) . . ?
F11B S1B O13B 114.3(14) . . ?
O12B S1B O13B 96.2(14) . . ?
F11B S1B C6 118.5(12) . . ?
O12B S1B C6 101.9(11) . . ?
O13B S1B C6 98.4(11) . . ?
C30 Fe2 C26 42.4(2) . . ?
C30 Fe2 C29 41.5(2) . . ?
C26 Fe2 C29 70.1(2) . . ?
C30 Fe2 C24 155.7(3) . . ?
C26 Fe2 C24 159.6(3) . . ?
C29 Fe2 C24 119.1(3) . . ?
C30 Fe2 C25 162.4(3) . . ?
C26 Fe2 C25 124.5(3) . . ?
C29 Fe2 C25 155.2(3) . . ?
C24 Fe2 C25 40.5(3) . . ?
C30 Fe2 C27 69.8(2) . . ?
C26 Fe2 C27 41.2(2) . . ?
C29 Fe2 C27 68.6(3) . . ?
C24 Fe2 C27 122.1(3) . . ?
C25 Fe2 C27 108.0(3) . . ?
C30 Fe2 C23 120.8(3) . . ?
C26 Fe2 C23 158.9(3) . . ?
C29 Fe2 C23 105.5(3) . . ?
C24 Fe2 C23 40.7(3) . . ?
C25 Fe2 C23 68.0(3) . . ?
C27 Fe2 C23 157.9(3) . . ?
C30 Fe2 C22 107.8(3) . . ?
C26 Fe2 C22 123.8(3) . . ?
C29 Fe2 C22 123.4(3) . . ?
C24 Fe2 C22 68.4(3) . . ?
C25 Fe2 C22 68.1(3) . . ?
C27 Fe2 C22 160.1(3) . . ?
C23 Fe2 C22 40.5(3) . . ?
C30 Fe2 C28 68.6(2) . . ?
C26 Fe2 C28 68.5(2) . . ?
C29 Fe2 C28 40.2(2) . . ?
C24 Fe2 C28 105.9(3) . . ?
C25 Fe2 C28 121.5(3) . . ?
C27 Fe2 C28 39.9(3) . . ?
C23 Fe2 C28 122.2(3) . . ?
C22 Fe2 C28 159.0(3) . . ?
C30 Fe2 C21 125.6(3) . . ?
C26 Fe2 C21 109.2(3) . . ?
C29 Fe2 C21 161.6(3) . . ?
C24 Fe2 C21 68.2(3) . . ?
C25 Fe2 C21 40.3(3) . . ?
C27 Fe2 C21 123.7(3) . . ?
C23 Fe2 C21 68.2(3) . . ?
C22 Fe2 C21 40.8(3) . . ?
C28 Fe2 C21 157.8(3) . . ?
C25 C21 C22 107.4(6) . . ?
C25 C21 Fe2 69.1(4) . . ?
C22 C21 Fe2 69.3(4) . . ?
C25 C21 H21 126.3 . . ?
C22 C21 H21 126.3 . . ?
Fe2 C21 H21 126.8 . . ?
C23 C22 C21 107.6(6) . . ?
C23 C22 Fe2 69.4(4) . . ?
C21 C22 Fe2 70.0(4) . . ?
C23 C22 H22 126.2 . . ?
C21 C22 H22 126.2 . . ?
Fe2 C22 H22 126.0 . . ?
C22 C23 C24 108.3(6) . . ?
C22 C23 Fe2 70.0(4) . . ?
C24 C23 Fe2 69.4(4) . . ?
C22 C23 H23 125.8 . . ?
C24 C23 H23 125.8 . . ?
Fe2 C23 H23 126.2 . . ?
C25 C24 C23 107.7(6) . . ?
C25 C24 Fe2 69.9(3) . . ?
C23 C24 Fe2 69.9(3) . . ?
C25 C24 H24 126.2 . . ?
C23 C24 H24 126.2 . . ?
Fe2 C24 H24 125.6 . . ?
C24 C25 C21 109.0(6) . . ?
C24 C25 Fe2 69.6(4) . . ?
C21 C25 Fe2 70.6(3) . . ?
C24 C25 H25 125.5 . . ?
C21 C25 H25 125.5 . . ?
Fe2 C25 H25 125.8 . . ?
C27 C26 C30 106.8(5) . . ?
C27 C26 S2B 124.7(6) . . ?
C30 C26 S2B 128.0(6) . . ?
C27 C26 Fe2 70.5(3) . . ?
C30 C26 Fe2 68.2(3) . . ?
S2B C26 Fe2 120.2(5) . . ?
C27 C26 I2A 123.7(4) . . ?
C30 C26 I2A 129.3(4) . . ?
Fe2 C26 I2A 130.3(3) . . ?
C28 C27 C26 108.2(5) . . ?
C28 C27 Fe2 70.6(4) . . ?
C26 C27 Fe2 68.3(3) . . ?
C28 C27 H27 125.9 . . ?
C26 C27 H27 125.9 . . ?
Fe2 C27 H27 126.8 . . ?
C27 C28 C29 109.6(6) . . ?
C27 C28 Fe2 69.5(4) . . ?
C29 C28 Fe2 68.5(4) . . ?
C27 C28 H28 125.2 . . ?
C29 C28 H28 125.2 . . ?
Fe2 C28 H28 128.4 . . ?
C28 C29 C30 107.9(5) . . ?
C28 C29 Fe2 71.3(4) . . ?
C30 C29 Fe2 68.3(3) . . ?
C28 C29 H29 126.1 . . ?
C30 C29 H29 126.1 . . ?
Fe2 C29 H29 125.9 . . ?
C29 C30 C26 107.4(5) . . ?
C29 C30 S2A 123.2(5) . . ?
C26 C30 S2A 129.0(5) . . ?
C29 C30 Fe2 70.2(3) . . ?
C26 C30 Fe2 69.4(3) . . ?
S2A C30 Fe2 120.7(3) . . ?
C29 C30 I2B 122.7(4) . . ?
C26 C30 I2B 129.4(4) . . ?
Fe2 C30 I2B 131.8(3) . . ?
O33A S2A O32A 123.2(4) . . ?
O33A S2A F31A 104.2(4) . . ?
O32A S2A F31A 103.8(4) . . ?
O33A S2A C30 110.9(3) . . ?
O32A S2A C30 112.4(3) . . ?
F31A S2A C30 98.4(3) . . ?
O32B S2B O33B 122.4(16) . . ?
O32B S2B F31B 104.3(14) . . ?
O33B S2B F31B 105.9(14) . . ?
O32B S2B C26 113.0(12) . . ?
O33B S2B C26 109.1(11) . . ?
F31B S2B C26 99.1(10) . . ?

loop_
_geom_bond_atom_site_label_1
_geom_bond_atom_site_label_2
_geom_bond_distance
_geom_bond_site_symmetry_2
_geom_bond_publ_flag
Fe1 C10 1.986(6) . ?
Fe1 C6 2.005(6) . ?
Fe1 C7 2.032(7) . ?
Fe1 C2 2.037(6) . ?
Fe1 C9 2.038(7) . ?
Fe1 C4 2.045(7) . ?
Fe1 C8 2.051(7) . ?
Fe1 C3 2.053(6) . ?
Fe1 C5 2.054(7) . ?
Fe1 C1 2.060(6) . ?
C1 C2 1.413(10) . ?
C1 C5 1.419(10) . ?
C1 H1 0.9500 . ?
C2 C3 1.407(10) . ?
C2 H2 0.9500 . ?
C3 C4 1.423(9) . ?
C3 H3 0.9500 . ?
C4 C5 1.420(10) . ?
C4 H4 0.9500 . ?
C5 H5 0.9500 . ?
C6 C10 1.431(8) . ?
C6 C7 1.443(10) . ?
C6 S1B 1.655(12) . ?
C6 I1A 2.099(6) . ?
C7 C8 1.382(11) . ?
C7 H7 0.9500 . ?
C8 C9 1.405(10) . ?
C8 H8 0.9500 . ?
C9 C10 1.433(8) . ?
C9 H9 0.9500 . ?
C10 S1A 1.850(8) . ?
C10 I1B 2.013(9) . ?
S1A O12A 1.323(8) . ?
S1A O13A 1.395(9) . ?
S1A F11A 1.555(7) . ?
S1B F11B 1.180(19) . ?
S1B O12B 1.58(3) . ?
S1B O13B 1.58(2) . ?
Fe2 C30 1.996(5) . ?
Fe2 C26 2.013(6) . ?
Fe2 C29 2.021(6) . ?
Fe2 C24 2.037(6) . ?
Fe2 C25 2.041(6) . ?
Fe2 C27 2.042(6) . ?
Fe2 C23 2.043(6) . ?
Fe2 C22 2.051(6) . ?
Fe2 C28 2.056(6) . ?
Fe2 C21 2.060(6) . ?
C21 C25 1.411(10) . ?
C21 C22 1.431(9) . ?
C21 H21 0.9500 . ?
C22 C23 1.417(10) . ?
C22 H22 0.9500 . ?
C23 C24 1.418(10) . ?
C23 H23 0.9500 . ?
C24 C25 1.410(10) . ?
C24 H24 0.9500 . ?
C25 H25 0.9500 . ?
C26 C27 1.426(8) . ?
C26 C30 1.450(8) . ?
C26 S2B 1.734(13) . ?
C26 I2A 2.081(6) . ?
C27 C28 1.399(9) . ?
C27 H27 0.9500 . ?
C28 C29 1.402(9) . ?
C28 H28 0.9500 . ?
C29 C30 1.424(8) . ?
C29 H29 0.9500 . ?
C30 S2A 1.719(6) . ?
C30 I2B 2.086(6) . ?
S2A O33A 1.398(6) . ?
S2A O32A 1.406(7) . ?
S2A F31A 1.599(6) . ?
S2B O32B 1.39(3) . ?
S2B O33B 1.43(2) . ?
S2B F31B 1.59(2) . ?

loop_
_geom_torsion_atom_site_label_1
_geom_torsion_atom_site_label_2
_geom_torsion_atom_site_label_3
_geom_torsion_atom_site_label_4
_geom_torsion
_geom_torsion_site_symmetry_1
_geom_torsion_site_symmetry_2
_geom_torsion_site_symmetry_3
_geom_torsion_site_symmetry_4
_geom_torsion_publ_flag
C5 C1 C2 C3 1.2(7) . . . . ?
Fe1 C1 C2 C3 60.3(4) . . . . ?
C5 C1 C2 Fe1 -59.1(4) . . . . ?
C1 C2 C3 C4 -1.3(7) . . . . ?
Fe1 C2 C3 C4 59.1(4) . . . . ?
C1 C2 C3 Fe1 -60.4(4) . . . . ?
C2 C3 C4 C5 0.9(7) . . . . ?
Fe1 C3 C4 C5 59.9(4) . . . . ?
C2 C3 C4 Fe1 -59.1(4) . . . . ?
C2 C1 C5 C4 -0.6(7) . . . . ?
Fe1 C1 C5 C4 -59.3(4) . . . . ?
C2 C1 C5 Fe1 58.7(4) . . . . ?
C3 C4 C5 C1 -0.1(7) . . . . ?
Fe1 C4 C5 C1 59.8(4) . . . . ?
C3 C4 C5 Fe1 -59.9(4) . . . . ?
C10 C6 C7 C8 -0.1(7) . . . . ?
S1B C6 C7 C8 177.9(6) . . . . ?
Fe1 C6 C7 C8 59.2(5) . . . . ?
I1A C6 C7 C8 -177.0(4) . . . . ?
C10 C6 C7 Fe1 -59.4(4) . . . . ?
S1B C6 C7 Fe1 118.6(6) . . . . ?
I1A C6 C7 Fe1 123.8(5) . . . . ?
C6 C7 C8 C9 0.3(8) . . . . ?
Fe1 C7 C8 C9 57.8(5) . . . . ?
C6 C7 C8 Fe1 -57.5(4) . . . . ?
C7 C8 C9 C10 -0.3(7) . . . . ?
Fe1 C8 C9 C10 57.5(4) . . . . ?
C7 C8 C9 Fe1 -57.8(5) . . . . ?
C7 C6 C10 C9 -0.1(7) . . . . ?
S1B C6 C10 C9 -177.2(8) . . . . ?
Fe1 C6 C10 C9 -60.6(4) . . . . ?
I1A C6 C10 C9 176.6(4) . . . . ?
C7 C6 C10 S1A 179.6(5) . . . . ?
Fe1 C6 C10 S1A 119.1(6) . . . . ?
I1A C6 C10 S1A -3.7(9) . . . . ?
C7 C6 C10 Fe1 60.5(4) . . . . ?
S1B C6 C10 Fe1 -116.6(9) . . . . ?
I1A C6 C10 Fe1 -122.7(5) . . . . ?
C7 C6 C10 I1B -176.8(5) . . . . ?
S1B C6 C10 I1B 6.1(12) . . . . ?
Fe1 C6 C10 I1B 122.7(5) . . . . ?
C8 C9 C10 C6 0.3(7) . . . . ?
Fe1 C9 C10 C6 59.7(4) . . . . ?
C8 C9 C10 S1A -179.5(5) . . . . ?
Fe1 C9 C10 S1A -120.0(5) . . . . ?
C8 C9 C10 Fe1 -59.5(4) . . . . ?
C8 C9 C10 I1B 176.9(5) . . . . ?
Fe1 C9 C10 I1B -123.7(5) . . . . ?
C6 C10 S1A O12A -156.8(6) . . . . ?
C9 C10 S1A O12A 22.8(7) . . . . ?
Fe1 C10 S1A O12A -64.5(6) . . . . ?
C6 C10 S1A O13A -17.9(8) . . . . ?
C9 C10 S1A O13A 161.8(5) . . . . ?
Fe1 C10 S1A O13A 74.5(5) . . . . ?
C6 C10 S1A F11A 90.0(6) . . . . ?
C9 C10 S1A F11A -90.3(5) . . . . ?
Fe1 C10 S1A F11A -177.6(4) . . . . ?
C10 C6 S1B F11B 164.7(13) . . . . ?
C7 C6 S1B F11B -12.3(15) . . . . ?
Fe1 C6 S1B F11B 68.8(14) . . . . ?
C10 C6 S1B O12B 26.5(15) . . . . ?
C7 C6 S1B O12B -150.5(10) . . . . ?
Fe1 C6 S1B O12B -69.4(12) . . . . ?
C10 C6 S1B O13B -71.7(13) . . . . ?
C7 C6 S1B O13B 111.3(11) . . . . ?
Fe1 C6 S1B O13B -167.6(9) . . . . ?
C25 C21 C22 C23 -0.6(7) . . . . ?
Fe2 C21 C22 C23 -59.5(4) . . . . ?
C25 C21 C22 Fe2 58.8(4) . . . . ?
C21 C22 C23 C24 0.7(7) . . . . ?
Fe2 C22 C23 C24 -59.1(4) . . . . ?
C21 C22 C23 Fe2 59.8(4) . . . . ?
C22 C23 C24 C25 -0.5(7) . . . . ?
Fe2 C23 C24 C25 -60.0(4) . . . . ?
C22 C23 C24 Fe2 59.5(4) . . . . ?
C23 C24 C25 C21 0.1(7) . . . . ?
Fe2 C24 C25 C21 -59.8(4) . . . . ?
C23 C24 C25 Fe2 60.0(4) . . . . ?
C22 C21 C25 C24 0.3(7) . . . . ?
Fe2 C21 C25 C24 59.2(4) . . . . ?
C22 C21 C25 Fe2 -58.9(4) . . . . ?
C30 C26 C27 C28 -0.8(7) . . . . ?
S2B C26 C27 C28 -173.3(6) . . . . ?
Fe2 C26 C27 C28 -59.5(4) . . . . ?
I2A C26 C27 C28 174.4(4) . . . . ?
C30 C26 C27 Fe2 58.7(4) . . . . ?
S2B C26 C27 Fe2 -113.9(6) . . . . ?
I2A C26 C27 Fe2 -126.1(4) . . . . ?
C26 C27 C28 C29 1.3(7) . . . . ?
Fe2 C27 C28 C29 -56.7(4) . . . . ?
C26 C27 C28 Fe2 58.1(4) . . . . ?
C27 C28 C29 C30 -1.4(7) . . . . ?
Fe2 C28 C29 C30 -58.7(4) . . . . ?
C27 C28 C29 Fe2 57.3(4) . . . . ?
C28 C29 C30 C26 0.9(7) . . . . ?
Fe2 C29 C30 C26 -59.7(4) . . . . ?
C28 C29 C30 S2A 175.0(4) . . . . ?
Fe2 C29 C30 S2A 114.4(5) . . . . ?
C28 C29 C30 Fe2 60.6(4) . . . . ?
C28 C29 C30 I2B -171.8(4) . . . . ?
Fe2 C29 C30 I2B 127.7(4) . . . . ?
C27 C26 C30 C29 -0.1(7) . . . . ?
S2B C26 C30 C29 172.2(6) . . . . ?
Fe2 C26 C30 C29 60.1(4) . . . . ?
I2A C26 C30 C29 -174.9(4) . . . . ?
C27 C26 C30 S2A -173.7(5) . . . . ?
Fe2 C26 C30 S2A -113.5(5) . . . . ?
I2A C26 C30 S2A 11.5(8) . . . . ?
C27 C26 C30 Fe2 -60.2(4) . . . . ?
S2B C26 C30 Fe2 112.0(7) . . . . ?
I2A C26 C30 Fe2 124.9(5) . . . . ?
C27 C26 C30 I2B 171.9(4) . . . . ?
S2B C26 C30 I2B -15.8(9) . . . . ?
Fe2 C26 C30 I2B -127.9(5) . . . . ?
C29 C30 S2A O33A -23.1(7) . . . . ?
C26 C30 S2A O33A 149.6(6) . . . . ?
Fe2 C30 S2A O33A 62.1(5) . . . . ?
C29 C30 S2A O32A -165.5(5) . . . . ?
C26 C30 S2A O32A 7.2(7) . . . . ?
Fe2 C30 S2A O32A -80.2(5) . . . . ?
C29 C30 S2A F31A 85.7(5) . . . . ?
C26 C30 S2A F31A -101.6(6) . . . . ?
Fe2 C30 S2A F31A 170.9(3) . . . . ?
C27 C26 S2B O32B 163.7(13) . . . . ?
C30 C26 S2B O32B -7.2(15) . . . . ?
Fe2 C26 S2B O32B 77.6(13) . . . . ?
C27 C26 S2B O33B 24.0(15) . . . . ?
C30 C26 S2B O33B -146.9(12) . . . . ?
Fe2 C26 S2B O33B -62.1(13) . . . . ?
C27 C26 S2B F31B -86.4(10) . . . . ?
C30 C26 S2B F31B 102.6(10) . . . . ?
Fe2 C26 S2B F31B -172.6(8) . . . . ?
